data_2242823
loop_
_publ_author_name
'Cigler, Andrew J.'
'Kaduk, James A.'

_publ_section_title
;
 Sodium rubidium hydrogen citrate, NaRbHC~6~H~5~O~7~, and sodium caesium
 hydrogen citrate, NaCsHC~6~H~5~O~7~: crystal structures and DFT
 comparisons
;
_journal_issue 2
_journal_name_full 'Acta Crystallographica Section E'
_journal_page_first 223
_journal_page_last 227
_journal_paper_doi 10.1107/S205698901900063X
_journal_volume 75
_journal_year 2019
_chemical_formula_iupac 'C6 H6 Na O7 Rb'
_chemical_formula_sum 'C6 H6 Na O7 Rb'
_chemical_formula_weight 298.57
_space_group_IT_number 2
_symmetry_cell_setting triclinic
_symmetry_space_group_name_Hall '-P 1'
_symmetry_space_group_name_H-M 'P -1'
_audit_creation_method 'Materials Studio'
_cell_angle_alpha 74.7995
_cell_angle_beta 76.7573
_cell_angle_gamma 72.8749
_cell_formula_units_Z 2
_cell_length_a 5.9859
_cell_length_b 8.4102
_cell_length_c 10.2904
_cell_volume 471.234
_cod_data_source_file vn2138sup1.cif
_cod_data_source_block kadu1716_DFT
_cod_original_sg_symbol_H-M P-1
_cod_database_code 2242823

loop_
_symmetry_equiv_pos_as_xyz
x,y,z
-x,-y,-z

loop_
_atom_site_type_symbol
_atom_site_label
_atom_site_fract_x
_atom_site_fract_y
_atom_site_fract_z
_atom_site_U_iso_or_equiv
_atom_site_adp_type
_atom_site_occupancy
C C1 0.58312 0.48855 0.68564 0.01800 Uiso 1.00
C C2 0.57651 0.57925 0.79638 0.00600 Uiso 1.00
C C3 0.76841 0.67872 0.76846 0.00600 Uiso 1.00
C C4 0.73694 0.75315 0.89436 0.00600 Uiso 1.00
C C5 0.90081 0.86416 0.88638 0.01800 Uiso 1.00
C C6 0.74570 0.82427 0.63974 0.01800 Uiso 1.00
H H7 0.60167 0.48235 0.88975 0.00700 Uiso 1.00
H H8 0.40172 0.66683 0.81269 0.00700 Uiso 1.00
H H9 0.76305 0.64923 0.98397 0.00700 Uiso 1.00
H H10 0.55518 0.83019 0.91496 0.00700 Uiso 1.00
O O11 0.50420 0.58854 0.57498 0.01800 Uiso 1.00
O O12 0.65090 0.33239 0.70086 0.01800 Uiso 1.00
O O13 0.87388 0.91272 0.99960 0.01800 Uiso 1.00
O O14 1.04257 0.90330 0.78197 0.01800 Uiso 1.00
O O15 0.91969 0.81409 0.54210 0.01800 Uiso 1.00
O O16 0.56046 0.94323 0.63928 0.01800 Uiso 1.00
O O17 0.99694 0.56509 0.74766 0.01800 Uiso 1.00
H H18 1.06896 0.61913 0.65793 0.02340 Uiso 1.00
Na Na19 0.25929 0.87959 0.56024 0.02900 Uiso 1.00
Rb Rb20 0.19358 0.22247 0.71319 0.05030 Uiso 1.00
H H21 0.50000 0.50000 0.50000 0.03000 Uiso 1.00
H H22 1.00000 1.00000 1.00000 0.03000 Uiso 1.00

loop_
_geom_bond_atom_site_label_1
_geom_bond_atom_site_label_2
_geom_bond_site_symmetry_2
_geom_bond_distance
C1 C2 . 1.516
C1 O11 . 1.318
C1 O12 . 1.233
C2 C3 . 1.546
C2 H7 . 1.092
C2 H8 . 1.094
C3 C4 . 1.533
C3 C6 . 1.551
C3 O17 . 1.426
C4 C5 . 1.517
C4 H9 . 1.096
C4 H10 . 1.095
C5 O13 . 1.294
C5 O14 . 1.243
C6 O15 . 1.271
C6 O16 . 1.256
O11 H21 . 1.213
O13 H22 . 1.199
O17 H18 . 0.979
H21 O11 2_666 1.213
H22 O13 2_777 1.199

loop_
_geom_hbond_atom_site_label_D
_geom_hbond_atom_site_label_H
_geom_hbond_atom_site_label_A
_geom_hbond_distance_DH
_geom_hbond_distance_HA
_geom_hbond_distance_DA
_geom_hbond_angle_DHA
O13 H22 O13 1.199 1.199 2.398 180.0
O11 H21 O11 1.213 1.213 2.426 180.0
O17 H18 O15 0.979 1.873 2.575 126.2
O17 H18 O11 0.979 2.507 3.180 125.8
C2 H8 O14 1.094 2.478 3.541 163.7
